data_7707473
loop_
_publ_author_name
'Pan, Yanlin'
'Cui, Jie'
'Wei, Yongliang'
'Xu, Zhaochao'
'Wang, Tongdao'

_publ_section_title
;
 B-H and O-H bonds activation <i>via</i> a single electron transfer of
 frustrated radical pairs.
;
_journal_issue 25
_journal_name_full 'Dalton transactions (Cambridge, England : 2003)'
_journal_page_first 8947
_journal_page_last 8954
_journal_paper_doi 10.1039/d1dt01169c
_journal_volume 50
_journal_year 2021
_chemical_formula_moiety 'C36 H B2 F30 O, C9 H18 N O, 1[dichloromethane]'
_chemical_formula_sum 'C46 H21 B2 Cl2 F30 N O2'
_chemical_formula_weight 1282.16
_space_group_crystal_system triclinic
_space_group_IT_number 2
_space_group_name_Hall '-P 1'
_space_group_name_H-M_alt 'P -1'
_atom_sites_solution_hydrogens mixed
_audit_creation_date 2021-05-20
_audit_creation_method
;
Olex2 1.2
(compiled 2018.05.29 svn.r3508 for OlexSys, GUI svn.r5506)
;
_audit_update_record
;
2021-05-21 deposited with the CCDC.	2021-05-21 downloaded from the CCDC.
;
_cell_angle_alpha 81.550(10)
_cell_angle_beta 85.189(9)
_cell_angle_gamma 69.211(9)
_cell_formula_units_Z 2
_cell_length_a 11.994(4)
_cell_length_b 13.023(4)
_cell_length_c 17.033(5)
_cell_measurement_reflns_used 7388
_cell_measurement_temperature 173
_cell_measurement_theta_max 41.557
_cell_measurement_theta_min 4.838
_cell_volume 2458.9(13)
_computing_cell_refinement 'SAINT V8.40A (Bruker, 2016)'
_computing_data_collection 'Bruker APEX3'
_computing_data_reduction 'SAINT V8.40A (Bruker, 2016)'
_computing_molecular_graphics 'Olex2 (Dolomanov et al., 2009)'
_computing_publication_material 'Olex2 (Dolomanov et al., 2009)'
_computing_structure_refinement 'ShelXL (Sheldrick, 2015)'
_computing_structure_solution 'ShelXT (Sheldrick, 2015)'
_diffrn_ambient_temperature 173
_diffrn_measured_fraction_theta_full 0.996
_diffrn_measured_fraction_theta_max 0.996
_diffrn_measurement_device_type 'CCD Area Detector'
_diffrn_radiation_type MoK\a
_diffrn_radiation_wavelength 0.71073
_diffrn_reflns_av_R_equivalents 0.1271
_diffrn_reflns_av_unetI/netI 0.1490
_diffrn_reflns_Laue_measured_fraction_full 0.996
_diffrn_reflns_Laue_measured_fraction_max 0.996
_diffrn_reflns_limit_h_max 14
_diffrn_reflns_limit_h_min -14
_diffrn_reflns_limit_k_max 15
_diffrn_reflns_limit_k_min -15
_diffrn_reflns_limit_l_max 20
_diffrn_reflns_limit_l_min -20
_diffrn_reflns_number 47929
_diffrn_reflns_point_group_measured_fraction_full 0.996
_diffrn_reflns_point_group_measured_fraction_max 0.996
_diffrn_reflns_theta_full 24.999
_diffrn_reflns_theta_max 24.999
_diffrn_reflns_theta_min 2.148
_exptl_absorpt_coefficient_mu 0.288
_exptl_absorpt_correction_T_max 0.965
_exptl_absorpt_correction_T_min 0.919
_exptl_absorpt_correction_type multi-scan
_exptl_absorpt_process_details 'SADABS-2014/5 (Bruker,2014/5) was used for absorption correction. wR2(int) was 0.0791'
_exptl_crystal_colour 'clear yellowish yellow'
_exptl_crystal_colour_lustre clear
_exptl_crystal_colour_modifier yellowish
_exptl_crystal_colour_primary yellow
_exptl_crystal_density_diffrn 1.732
_exptl_crystal_description plate
_exptl_crystal_F_000 1268
_exptl_crystal_size_max 0.6
_exptl_crystal_size_mid 0.4
_exptl_crystal_size_min 0.2
_refine_diff_density_max 0.473
_refine_diff_density_min -0.436
_refine_diff_density_rms 0.089
_refine_ls_extinction_method none
_refine_ls_goodness_of_fit_ref 0.945
_refine_ls_hydrogen_treatment mixed
_refine_ls_matrix_type full
_refine_ls_number_parameters 729
_refine_ls_number_reflns 8634
_refine_ls_number_restraints 0
_refine_ls_restrained_S_all 0.945
_refine_ls_R_factor_all 0.1272
_refine_ls_R_factor_gt 0.0760
_refine_ls_shift/su_max 0.000
_refine_ls_shift/su_mean 0.000
_refine_ls_structure_factor_coef Fsqd
_refine_ls_weighting_details 'w=1/[\s^2^(Fo^2^)+(0.0989P)^2^] where P=(Fo^2^+2Fc^2^)/3'
_refine_ls_weighting_scheme calc
_refine_ls_wR_factor_gt 0.1752
_refine_ls_wR_factor_ref 0.1947
_reflns_Friedel_coverage 0.000
_reflns_number_gt 4677
_reflns_number_total 8634
_reflns_threshold_expression 'I > 2\s(I)'
_cod_data_source_file d1dt01169c2.cif
_cod_data_source_block mo_19nov05pyl2_0m
_cod_depositor_comments 'Adding full bibliography for 7707468--7707473.cif.'
_cod_database_code 7707473
_shelx_shelxl_version_number 2018/3
_shelx_space_group_comment
;
The symmetry employed for this shelxl refinement is uniquely defined
by the following loop, which should always be used as a source of
symmetry information in preference to the above space-group names.
They are only intended as comments.
;
_shelx_estimated_absorpt_t_max 0.945
_shelx_estimated_absorpt_t_min 0.846
_olex2_refinement_description
;
1. Fixed Uiso
 At 1.2 times of:
  All C(H,H) groups
 At 1.5 times of:
  All C(H,H,H) groups
2.a Secondary CH2 refined with riding coordinates:
 C13(H13A,H13B), C14(H14A,H14B), C12(H12A,H12B)
2.b Idealised Me refined as rotating group:
 C16(H16A,H16B,H16C), C17(H17A,H17B,H17C), C18(H18A,H18B,H18C), C19(H19A,H19B,
 H19C)
;
_smtbx_masks_special_details
;
A solvent mask was calculated and 51.0 electrons were 

found in a volume of 906.0\%A^3 in 1 void. 

This is consistent with the presence of 

1[dichloromethane] per formula unit 

which account for 42 electrons.
;
_smtbx_masks_void_probe_radius 0.0
_smtbx_masks_void_truncation_radius 0.0
_olex2_submission_special_instructions 'No special instructions were received'

loop_
_space_group_symop_operation_xyz
'x, y, z'
'-x, -y, -z'

loop_
_atom_site_label
_atom_site_type_symbol
_atom_site_fract_x
_atom_site_fract_y
_atom_site_fract_z
_atom_site_U_iso_or_equiv
_atom_site_adp_type
_atom_site_occupancy
_atom_site_site_symmetry_order
_atom_site_calc_flag
_atom_site_refinement_flags_posn
_atom_site_refinement_flags_adp
_atom_site_refinement_flags_occupancy
_atom_site_disorder_assembly
_atom_site_disorder_group
F42 F 0.3479(2) 0.6960(2) 0.87065(16) 0.0293(7) Uani 1 1 d . . . . .
F36 F 0.2582(2) 0.4978(2) 0.59412(16) 0.0297(7) Uani 1 1 d . . . . .
F26 F 0.3584(2) 0.3570(2) 0.84337(16) 0.0289(7) Uani 1 1 d . . . . .
F46 F 0.1564(2) 0.4936(2) 0.75615(16) 0.0290(7) Uani 1 1 d . . . . .
F62 F 0.8525(2) 0.4820(2) 0.75663(16) 0.0293(7) Uani 1 1 d . . . . .
F22 F 0.4991(2) 0.4795(2) 0.59229(16) 0.0345(7) Uani 1 1 d . . . . .
F56 F 0.5046(2) 0.4807(2) 0.91452(16) 0.0295(7) Uani 1 1 d . . . . .
F52 F 0.7569(2) 0.3424(2) 0.69623(16) 0.0312(7) Uani 1 1 d . . . . .
F72 F 0.7461(2) 0.4831(2) 0.91643(16) 0.0294(7) Uani 1 1 d . . . . .
F76 F 0.5108(2) 0.7924(2) 0.74889(17) 0.0333(7) Uani 1 1 d . . . . .
F66 F 0.5189(2) 0.6822(2) 0.60030(16) 0.0342(7) Uani 1 1 d . . . . .
F55 F 0.5579(2) 0.2747(2) 0.98694(17) 0.0379(8) Uani 1 1 d . . . . .
F32 F 0.2929(2) 0.7991(2) 0.70599(17) 0.0336(7) Uani 1 1 d . . . . .
F43 F 0.1803(2) 0.7345(2) 0.98472(17) 0.0371(8) Uani 1 1 d . . . . .
F63 F 0.9950(2) 0.5147(3) 0.63465(18) 0.0434(8) Uani 1 1 d . . . . .
F65 F 0.6622(3) 0.7107(3) 0.48020(17) 0.0436(8) Uani 1 1 d . . . . .
F73 F 0.7815(2) 0.6167(2) 1.00663(17) 0.0367(8) Uani 1 1 d . . . . .
F45 F -0.0119(2) 0.5350(3) 0.87064(18) 0.0433(8) Uani 1 1 d . . . . .
F35 F 0.1428(3) 0.6363(3) 0.47456(17) 0.0432(8) Uani 1 1 d . . . . .
O1 O 0.4658(3) 0.5996(3) 0.7457(2) 0.0225(8) Uani 1 1 d . . . . .
F0AA F -0.0023(2) 0.6574(3) 0.98677(18) 0.0454(9) Uani 1 1 d . . . . .
F54 F 0.7176(3) 0.1034(2) 0.91896(19) 0.0515(9) Uani 1 1 d . . . . .
F23 F 0.6039(3) 0.2703(3) 0.56473(18) 0.0451(8) Uani 1 1 d . . . . .
F33 F 0.1783(3) 0.9360(2) 0.58451(19) 0.0503(9) Uani 1 1 d . . . . .
F25 F 0.4652(3) 0.1520(2) 0.81524(19) 0.0445(8) Uani 1 1 d . . . . .
F64 F 0.9020(3) 0.6273(3) 0.49435(18) 0.0479(9) Uani 1 1 d . . . . .
F74 F 0.6890(3) 0.8395(3) 0.9705(2) 0.0553(10) Uani 1 1 d . . . . .
F34 F 0.1005(3) 0.8573(3) 0.4665(2) 0.0531(9) Uani 1 1 d . . . . .
F75 F 0.5545(3) 0.9240(2) 0.8396(2) 0.0522(9) Uani 1 1 d . . . . .
F53 F 0.8136(3) 0.1419(2) 0.7728(2) 0.0505(9) Uani 1 1 d . . . . .
F24 F 0.5883(3) 0.1040(3) 0.6760(2) 0.0556(9) Uani 1 1 d . . . . .
C52 C 0.7079(4) 0.3328(4) 0.7703(3) 0.0220(11) Uani 1 1 d . . . . .
C36 C 0.2426(4) 0.6049(4) 0.5956(3) 0.0235(12) Uani 1 1 d . . . . .
C62 C 0.8006(4) 0.5378(4) 0.6875(3) 0.0234(11) Uani 1 1 d . . . . .
C46 C 0.1678(4) 0.5521(4) 0.8121(3) 0.0212(11) Uani 1 1 d . . . . .
C22 C 0.4869(4) 0.3999(4) 0.6485(3) 0.0252(12) Uani 1 1 d . . . . .
C71 C 0.6227(4) 0.6292(4) 0.8287(3) 0.0213(11) Uani 1 1 d . . . . .
C76 C 0.5798(4) 0.7428(4) 0.8133(3) 0.0290(13) Uani 1 1 d . . . . .
C72 C 0.6938(4) 0.5914(4) 0.8948(3) 0.0227(12) Uani 1 1 d . . . . .
C42 C 0.2626(4) 0.6511(4) 0.8671(3) 0.0256(12) Uani 1 1 d . . . . .
C56 C 0.5841(4) 0.3967(4) 0.8770(3) 0.0210(11) Uani 1 1 d . . . . .
C31 C 0.2879(4) 0.6391(4) 0.6560(3) 0.0248(12) Uani 1 1 d . . . . .
C41 C 0.2658(4) 0.5858(4) 0.8079(3) 0.0234(12) Uani 1 1 d . . . . .
C66 C 0.6375(4) 0.6339(4) 0.6132(3) 0.0262(12) Uani 1 1 d . . . . .
O2 O 0.0693(4) 1.0106(4) 0.7390(3) 0.0653(13) Uani 1 1 d . . . . .
C45 C 0.0785(4) 0.5741(4) 0.8706(3) 0.0277(12) Uani 1 1 d . . . . .
C63 C 0.8771(4) 0.5540(4) 0.6254(3) 0.0277(12) Uani 1 1 d . . . . .
C21 C 0.4187(3) 0.4322(4) 0.7175(3) 0.0198(11) Uani 1 1 d . . . . .
N1 N 0.1077(4) 1.0687(4) 0.7714(3) 0.0463(13) Uani 1 1 d . . . . .
C26 C 0.4138(4) 0.3428(4) 0.7721(3) 0.0242(12) Uani 1 1 d . . . . .
C51 C 0.6319(4) 0.4248(4) 0.8029(3) 0.0252(12) Uani 1 1 d . . . . .
C61 C 0.6788(4) 0.5747(4) 0.6846(3) 0.0212(11) Uani 1 1 d . . . . .
C55 C 0.6079(4) 0.2945(4) 0.9160(3) 0.0268(12) Uani 1 1 d . . . . .
C35 C 0.1799(4) 0.6775(5) 0.5317(3) 0.0323(13) Uani 1 1 d . . . . .
C43 C 0.1754(4) 0.6733(4) 0.9277(3) 0.0239(12) Uani 1 1 d . . . . .
C32 C 0.2579(4) 0.7541(5) 0.6488(3) 0.0314(13) Uani 1 1 d . . . . .
C25 C 0.4690(4) 0.2346(4) 0.7588(3) 0.0298(13) Uani 1 1 d . . . . .
C54 C 0.6881(5) 0.2063(4) 0.8828(3) 0.0320(13) Uani 1 1 d . . . . .
C65 C 0.7085(4) 0.6526(4) 0.5487(3) 0.0308(13) Uani 1 1 d . . . . .
C23 C 0.5396(4) 0.2933(4) 0.6343(3) 0.0304(13) Uani 1 1 d . . . . .
C33 C 0.1983(4) 0.8258(4) 0.5875(3) 0.0330(13) Uani 1 1 d . . . . .
C44 C 0.0833(4) 0.6336(4) 0.9289(3) 0.0328(13) Uani 1 1 d . . . . .
C75 C 0.5991(4) 0.8148(4) 0.8603(4) 0.0347(14) Uani 1 1 d . . . . .
C24 C 0.5348(4) 0.2095(4) 0.6878(4) 0.0337(14) Uani 1 1 d . . . . .
C73 C 0.7145(4) 0.6594(4) 0.9427(3) 0.0255(12) Uani 1 1 d . . . . .
C34 C 0.1575(4) 0.7889(4) 0.5289(3) 0.0320(13) Uani 1 1 d . . . . .
C64 C 0.8312(4) 0.6102(4) 0.5563(3) 0.0335(13) Uani 1 1 d . . . . .
C53 C 0.7376(4) 0.2261(4) 0.8092(3) 0.0354(14) Uani 1 1 d . . . . .
C74 C 0.6679(5) 0.7727(5) 0.9239(3) 0.0387(15) Uani 1 1 d . . . . .
B2 B 0.3590(5) 0.5611(5) 0.7322(3) 0.0238(13) Uani 1 1 d . . . . .
C11 C 0.1342(5) 1.1654(4) 0.7168(3) 0.0392(15) Uani 1 1 d . . . . .
B1 B 0.6013(5) 0.5526(5) 0.7649(3) 0.0256(14) Uani 1 1 d . . . . .
C15 C 0.1344(5) 1.0374(5) 0.8587(4) 0.0524(17) Uani 1 1 d . . . . .
C13 C 0.1485(6) 1.2276(6) 0.8542(4) 0.0583(18) Uani 1 1 d . . . . .
H13A H 0.236793 1.196703 0.852137 0.070 Uiso 1 1 calc R . . . .
H13B H 0.123072 1.293285 0.883110 0.070 Uiso 1 1 calc R . . . .
C14 C 0.0995(6) 1.1427(6) 0.8962(4) 0.0595(18) Uani 1 1 d . . . . .
H14A H 0.011341 1.175939 0.898595 0.071 Uiso 1 1 calc R . . . .
H14B H 0.126761 1.123812 0.951458 0.071 Uiso 1 1 calc R . . . .
C16 C 0.2651(5) 1.1189(6) 0.6908(4) 0.0588(18) Uani 1 1 d . . . . .
H16A H 0.314961 1.104995 0.736634 0.088 Uiso 1 1 calc GR . . . .
H16B H 0.283977 1.172379 0.650098 0.088 Uiso 1 1 calc GR . . . .
H16C H 0.280578 1.049435 0.668914 0.088 Uiso 1 1 calc GR . . . .
C17 C 0.0548(5) 1.1938(6) 0.6467(4) 0.0603(19) Uani 1 1 d . . . . .
H17A H 0.090257 1.140002 0.608953 0.090 Uiso 1 1 calc GR . . . .
H17B H 0.046788 1.268240 0.620535 0.090 Uiso 1 1 calc GR . . . .
H17C H -0.024048 1.191722 0.665075 0.090 Uiso 1 1 calc GR . . . .
C18 C 0.2662(6) 0.9723(6) 0.8638(4) 0.071(2) Uani 1 1 d . . . . .
H18A H 0.295749 0.939631 0.814478 0.106 Uiso 1 1 calc GR . . . .
H18B H 0.279764 0.913273 0.908653 0.106 Uiso 1 1 calc GR . . . .
H18C H 0.308744 1.021659 0.871598 0.106 Uiso 1 1 calc GR . . . .
C12 C 0.1012(6) 1.2613(5) 0.7689(4) 0.068(2) Uani 1 1 d . . . . .
H12A H 0.132501 1.318536 0.741669 0.081 Uiso 1 1 calc R . . . .
H12B H 0.013188 1.295435 0.772590 0.081 Uiso 1 1 calc R . . . .
C19 C 0.0582(7) 0.9658(6) 0.8922(4) 0.075(2) Uani 1 1 d . . . . .
H19A H -0.026573 1.011400 0.889528 0.113 Uiso 1 1 calc GR . . . .
H19B H 0.077984 0.936329 0.947617 0.113 Uiso 1 1 calc GR . . . .
H19C H 0.075057 0.904432 0.860784 0.113 Uiso 1 1 calc GR . . . .
H1 H 0.448(5) 0.665(4) 0.744(3) 0.038(18) Uiso 1 1 d . . . . .

loop_
_atom_site_aniso_label
_atom_site_aniso_U_11
_atom_site_aniso_U_22
_atom_site_aniso_U_33
_atom_site_aniso_U_23
_atom_site_aniso_U_13
_atom_site_aniso_U_12
F42 0.0272(15) 0.0406(17) 0.0290(18) -0.0170(13) 0.0063(13) -0.0191(14)
F36 0.0316(15) 0.0373(18) 0.0248(18) -0.0066(13) -0.0051(13) -0.0158(14)
F26 0.0271(15) 0.0366(17) 0.0222(17) 0.0010(13) 0.0039(13) -0.0130(13)
F46 0.0217(14) 0.0452(18) 0.0288(18) -0.0129(14) 0.0066(12) -0.0207(13)
F62 0.0149(13) 0.0514(19) 0.0197(17) -0.0008(14) 0.0022(12) -0.0113(13)
F22 0.0333(16) 0.0477(19) 0.0255(18) -0.0078(14) 0.0168(13) -0.0207(15)
F56 0.0263(15) 0.0435(18) 0.0206(17) -0.0051(14) 0.0095(12) -0.0162(14)
F52 0.0257(15) 0.0425(18) 0.0225(18) -0.0067(13) 0.0135(13) -0.0106(13)
F72 0.0345(16) 0.0346(18) 0.0219(17) -0.0006(13) -0.0041(13) -0.0158(14)
F76 0.0321(16) 0.0310(17) 0.036(2) 0.0046(14) -0.0027(14) -0.0133(14)
F66 0.0279(16) 0.0513(19) 0.0223(17) 0.0098(14) -0.0044(13) -0.0171(14)
F55 0.0429(17) 0.0502(19) 0.0234(18) 0.0050(14) 0.0054(14) -0.0249(15)
F32 0.0343(16) 0.0271(16) 0.038(2) -0.0064(14) -0.0099(14) -0.0056(13)
F43 0.0326(16) 0.050(2) 0.034(2) -0.0190(15) 0.0076(14) -0.0168(15)
F63 0.0178(15) 0.073(2) 0.040(2) -0.0107(17) 0.0137(13) -0.0180(15)
F65 0.0471(18) 0.059(2) 0.0212(19) 0.0103(16) 0.0005(15) -0.0201(16)
F73 0.0421(17) 0.055(2) 0.0207(18) -0.0039(15) -0.0069(14) -0.0255(16)
F45 0.0312(16) 0.074(2) 0.040(2) -0.0149(17) 0.0086(14) -0.0358(17)
F35 0.0462(18) 0.060(2) 0.0265(19) -0.0015(16) -0.0096(15) -0.0226(17)
O1 0.0154(17) 0.028(2) 0.026(2) -0.0016(17) -0.0007(14) -0.0110(16)
F0AA 0.0287(16) 0.076(2) 0.038(2) -0.0260(17) 0.0232(15) -0.0242(16)
F54 0.062(2) 0.0310(19) 0.050(2) 0.0128(16) 0.0088(17) -0.0115(16)
F23 0.0396(18) 0.055(2) 0.037(2) -0.0210(16) 0.0139(15) -0.0086(16)
F33 0.068(2) 0.0282(19) 0.051(2) 0.0057(16) -0.0184(18) -0.0118(16)
F25 0.0459(18) 0.0285(18) 0.054(2) 0.0033(16) 0.0016(16) -0.0110(15)
F64 0.0446(19) 0.070(2) 0.0291(19) -0.0021(16) 0.0195(15) -0.0261(17)
F74 0.066(2) 0.055(2) 0.055(3) -0.0190(18) -0.0136(18) -0.0268(19)
F34 0.059(2) 0.055(2) 0.039(2) 0.0080(18) -0.0150(18) -0.0150(18)
F75 0.053(2) 0.033(2) 0.071(3) -0.0059(17) -0.0078(18) -0.0151(16)
F53 0.050(2) 0.0298(19) 0.057(2) -0.0082(16) 0.0197(17) 0.0000(16)
F24 0.059(2) 0.040(2) 0.063(3) -0.0194(18) 0.0103(18) -0.0098(17)
C52 0.019(2) 0.033(3) 0.018(3) -0.007(2) 0.004(2) -0.013(2)
C36 0.020(3) 0.028(3) 0.026(3) 0.009(2) -0.011(2) -0.015(2)
C62 0.022(3) 0.032(3) 0.017(3) -0.001(2) -0.001(2) -0.011(2)
C46 0.021(3) 0.032(3) 0.017(3) -0.004(2) -0.001(2) -0.017(2)
C22 0.022(3) 0.037(3) 0.020(3) 0.003(2) -0.007(2) -0.015(2)
C71 0.016(2) 0.032(3) 0.019(3) -0.004(2) 0.008(2) -0.013(2)
C76 0.022(3) 0.048(4) 0.020(3) -0.004(3) 0.006(2) -0.016(3)
C72 0.019(3) 0.038(3) 0.015(3) -0.003(2) 0.009(2) -0.018(2)
C42 0.020(3) 0.038(3) 0.024(3) -0.004(2) -0.006(2) -0.015(2)
C56 0.018(2) 0.025(3) 0.020(3) -0.007(2) 0.005(2) -0.006(2)
C31 0.015(2) 0.034(3) 0.027(3) 0.001(2) -0.003(2) -0.011(2)
C41 0.020(3) 0.028(3) 0.025(3) 0.000(2) -0.003(2) -0.013(2)
C66 0.019(3) 0.034(3) 0.028(3) -0.005(2) -0.003(2) -0.012(2)
O2 0.084(3) 0.071(3) 0.060(3) -0.012(3) 0.001(3) -0.048(3)
C45 0.024(3) 0.038(3) 0.025(3) 0.004(3) -0.002(2) -0.019(2)
C63 0.012(3) 0.042(3) 0.029(3) -0.011(3) 0.010(2) -0.009(2)
C21 0.003(2) 0.026(3) 0.032(3) -0.008(2) -0.001(2) -0.006(2)
N1 0.039(3) 0.061(4) 0.036(3) -0.007(3) 0.002(2) -0.015(3)
C26 0.024(3) 0.027(3) 0.024(3) -0.014(2) 0.009(2) -0.009(2)
C51 0.024(3) 0.044(3) 0.018(3) -0.002(2) 0.001(2) -0.026(3)
C61 0.024(3) 0.030(3) 0.014(3) 0.000(2) 0.000(2) -0.016(2)
C55 0.026(3) 0.045(4) 0.015(3) 0.003(3) -0.001(2) -0.022(3)
C35 0.024(3) 0.064(4) 0.019(3) -0.009(3) -0.001(2) -0.027(3)
C43 0.018(2) 0.035(3) 0.021(3) -0.009(2) 0.000(2) -0.008(2)
C32 0.025(3) 0.054(4) 0.022(3) -0.005(3) -0.007(2) -0.021(3)
C25 0.035(3) 0.029(3) 0.029(3) 0.005(3) -0.011(3) -0.016(3)
C54 0.037(3) 0.034(3) 0.028(3) 0.011(3) -0.007(3) -0.019(3)
C65 0.030(3) 0.040(3) 0.022(3) -0.001(3) 0.003(2) -0.015(3)
C23 0.020(3) 0.034(3) 0.036(4) -0.014(3) 0.005(2) -0.005(2)
C33 0.033(3) 0.035(3) 0.034(4) -0.001(3) -0.005(3) -0.016(3)
C44 0.018(3) 0.045(3) 0.033(4) -0.002(3) 0.005(2) -0.010(2)
C75 0.031(3) 0.025(3) 0.050(4) -0.005(3) 0.001(3) -0.012(3)
C24 0.024(3) 0.021(3) 0.053(4) -0.017(3) -0.003(3) 0.001(2)
C73 0.026(3) 0.041(3) 0.014(3) -0.009(2) 0.000(2) -0.017(3)
C34 0.020(3) 0.042(4) 0.026(3) 0.008(3) -0.006(2) -0.004(3)
C64 0.033(3) 0.048(4) 0.024(3) -0.003(3) 0.008(3) -0.022(3)
C53 0.028(3) 0.040(4) 0.038(4) -0.016(3) 0.008(3) -0.010(3)
C74 0.041(3) 0.055(4) 0.036(4) -0.017(3) 0.001(3) -0.032(3)
B2 0.020(3) 0.047(4) 0.014(3) -0.005(3) -0.001(2) -0.022(3)
C11 0.047(3) 0.033(3) 0.040(4) 0.005(3) 0.007(3) -0.023(3)
B1 0.015(3) 0.043(4) 0.019(4) -0.001(3) 0.007(2) -0.013(3)
C15 0.038(4) 0.064(5) 0.044(4) 0.010(3) -0.004(3) -0.010(3)
C13 0.070(4) 0.073(5) 0.041(4) -0.017(4) 0.001(4) -0.033(4)
C14 0.065(4) 0.074(5) 0.053(5) -0.015(4) 0.006(4) -0.040(4)
C16 0.048(4) 0.075(5) 0.058(5) -0.004(4) 0.006(3) -0.031(4)
C17 0.049(4) 0.095(5) 0.030(4) 0.019(4) -0.015(3) -0.024(4)
C18 0.061(5) 0.070(5) 0.068(6) 0.000(4) -0.010(4) -0.009(4)
C12 0.079(5) 0.051(4) 0.085(6) -0.001(4) -0.005(4) -0.039(4)
C19 0.091(5) 0.070(5) 0.062(5) 0.025(4) -0.008(4) -0.036(4)

loop_
_atom_type_symbol
_atom_type_description
_atom_type_scat_dispersion_real
_atom_type_scat_dispersion_imag
_atom_type_scat_source
B B 0.0013 0.0007 'International Tables Vol C Tables 4.2.6.8 and 6.1.1.4'
C C 0.0033 0.0016 'International Tables Vol C Tables 4.2.6.8 and 6.1.1.4'
Cl Cl 0.1484 0.1585 'International Tables Vol C Tables 4.2.6.8 and 6.1.1.4'
F F 0.0171 0.0103 'International Tables Vol C Tables 4.2.6.8 and 6.1.1.4'
H H 0.0000 0.0000 'International Tables Vol C Tables 4.2.6.8 and 6.1.1.4'
N N 0.0061 0.0033 'International Tables Vol C Tables 4.2.6.8 and 6.1.1.4'
O O 0.0106 0.0060 'International Tables Vol C Tables 4.2.6.8 and 6.1.1.4'

loop_
_geom_angle_atom_site_label_1
_geom_angle_atom_site_label_2
_geom_angle_atom_site_label_3
_geom_angle
_geom_angle_site_symmetry_1
_geom_angle_site_symmetry_3
_geom_angle_publ_flag
B2 O1 H1 114(4) . . ?
B1 O1 B2 141.5(4) . . ?
B1 O1 H1 104(4) . . ?
F52 C52 C51 121.1(4) . . ?
F52 C52 C53 115.6(4) . . ?
C51 C52 C53 123.3(4) . . ?
F36 C36 C31 121.5(4) . . ?
F36 C36 C35 114.9(4) . . ?
C31 C36 C35 123.6(4) . . ?
F62 C62 C63 116.3(4) . . ?
F62 C62 C61 118.6(4) . . ?
C61 C62 C63 125.1(5) . . ?
F46 C46 C41 119.2(4) . . ?
F46 C46 C45 116.2(4) . . ?
C45 C46 C41 124.6(5) . . ?
F22 C22 C21 118.2(4) . . ?
F22 C22 C23 117.8(5) . . ?
C23 C22 C21 124.0(4) . . ?
C76 C71 C72 112.3(4) . . ?
C76 C71 B1 120.3(4) . . ?
C72 C71 B1 126.9(4) . . ?
F76 C76 C71 119.2(4) . . ?
F76 C76 C75 115.8(5) . . ?
C71 C76 C75 124.9(5) . . ?
F72 C72 C71 120.2(4) . . ?
F72 C72 C73 115.3(4) . . ?
C73 C72 C71 124.5(5) . . ?
F42 C42 C41 121.8(4) . . ?
F42 C42 C43 114.3(4) . . ?
C43 C42 C41 123.9(4) . . ?
F56 C56 C51 117.8(4) . . ?
C55 C56 F56 115.8(4) . . ?
C55 C56 C51 126.4(5) . . ?
C36 C31 C32 112.9(4) . . ?
C36 C31 B2 126.6(4) . . ?
C32 C31 B2 120.4(4) . . ?
C46 C41 C42 113.1(4) . . ?
C46 C41 B2 119.0(4) . . ?
C42 C41 B2 127.4(4) . . ?
F66 C66 C61 121.5(4) . . ?
F66 C66 C65 113.4(4) . . ?
C61 C66 C65 125.0(4) . . ?
F45 C45 C46 120.1(4) . . ?
F45 C45 C44 120.3(4) . . ?
C44 C45 C46 119.6(4) . . ?
F63 C63 C62 120.3(5) . . ?
F63 C63 C64 120.6(4) . . ?
C64 C63 C62 119.1(4) . . ?
C22 C21 B2 122.0(4) . . ?
C26 C21 C22 113.1(4) . . ?
C26 C21 B2 124.7(4) . . ?
O2 N1 C11 116.5(5) . . ?
O2 N1 C15 118.5(5) . . ?
C15 N1 C11 124.9(5) . . ?
F26 C26 C21 121.7(4) . . ?
F26 C26 C25 115.1(4) . . ?
C25 C26 C21 123.1(5) . . ?
C52 C51 C56 112.2(4) . . ?
C52 C51 B1 126.5(4) . . ?
C56 C51 B1 121.3(4) . . ?
C62 C61 C66 112.9(4) . . ?
C62 C61 B1 118.8(4) . . ?
C66 C61 B1 128.2(4) . . ?
F55 C55 C56 122.7(5) . . ?
F55 C55 C54 118.1(4) . . ?
C56 C55 C54 119.2(5) . . ?
F35 C35 C36 119.4(5) . . ?
F35 C35 C34 121.5(5) . . ?
C34 C35 C36 119.1(5) . . ?
F43 C43 C42 120.6(4) . . ?
F43 C43 C44 120.2(4) . . ?
C44 C43 C42 119.2(5) . . ?
F32 C32 C31 118.9(4) . . ?
C33 C32 F32 116.5(5) . . ?
C33 C32 C31 124.5(5) . . ?
F25 C25 C26 120.2(5) . . ?
F25 C25 C24 119.6(5) . . ?
C26 C25 C24 120.1(4) . . ?
F54 C54 C55 122.3(5) . . ?
F54 C54 C53 119.5(5) . . ?
C55 C54 C53 118.2(5) . . ?
F65 C65 C66 121.9(4) . . ?
F65 C65 C64 119.9(4) . . ?
C66 C65 C64 118.2(5) . . ?
C22 C23 F23 119.6(5) . . ?
C24 C23 F23 118.8(5) . . ?
C24 C23 C22 121.6(5) . . ?
F33 C33 C34 119.5(5) . . ?
C32 C33 F33 119.8(5) . . ?
C32 C33 C34 120.7(5) . . ?
F0AA C44 C45 121.5(4) . . ?
F0AA C44 C43 119.0(5) . . ?
C45 C44 C43 119.5(5) . . ?
F75 C75 C76 120.2(5) . . ?
F75 C75 C74 120.1(5) . . ?
C74 C75 C76 119.6(5) . . ?
F24 C24 C25 119.4(5) . . ?
C23 C24 F24 122.6(5) . . ?
C23 C24 C25 118.0(5) . . ?
F73 C73 C72 121.0(5) . . ?
F73 C73 C74 119.1(4) . . ?
C74 C73 C72 119.9(5) . . ?
F34 C34 C35 118.6(5) . . ?
F34 C34 C33 122.3(5) . . ?
C33 C34 C35 119.1(5) . . ?
F64 C64 C65 119.2(5) . . ?
C63 C64 F64 121.1(4) . . ?
C63 C64 C65 119.7(4) . . ?
F53 C53 C52 118.9(5) . . ?
F53 C53 C54 120.6(5) . . ?
C54 C53 C52 120.5(5) . . ?
F74 C74 C73 119.9(5) . . ?
C75 C74 F74 121.4(5) . . ?
C75 C74 C73 118.7(5) . . ?
O1 B2 C31 108.0(4) . . ?
O1 B2 C41 108.3(4) . . ?
O1 B2 C21 106.1(4) . . ?
C31 B2 C41 106.2(4) . . ?
C31 B2 C21 112.4(4) . . ?
C21 B2 C41 115.7(4) . . ?
C16 C11 N1 105.8(4) . . ?
C16 C11 C12 115.5(5) . . ?
C17 C11 N1 106.3(4) . . ?
C17 C11 C16 110.9(5) . . ?
C17 C11 C12 112.5(5) . . ?
C12 C11 N1 105.1(4) . . ?
O1 B1 C71 107.5(4) . . ?
O1 B1 C51 107.2(3) . . ?
O1 B1 C61 108.9(4) . . ?
C51 B1 C71 111.9(4) . . ?
C51 B1 C61 116.1(4) . . ?
C61 B1 C71 104.9(3) . . ?
N1 C15 C19 105.5(5) . . ?
C14 C15 N1 107.9(5) . . ?
C14 C15 C18 112.1(6) . . ?
C14 C15 C19 112.2(6) . . ?
C18 C15 N1 107.0(5) . . ?
C18 C15 C19 111.8(6) . . ?
H13A C13 H13B 108.3 . . ?
C14 C13 H13A 110.0 . . ?
C14 C13 H13B 110.0 . . ?
C14 C13 C12 108.6(5) . . ?
C12 C13 H13A 110.0 . . ?
C12 C13 H13B 110.0 . . ?
C15 C14 H14A 108.5 . . ?
C15 C14 H14B 108.5 . . ?
C13 C14 C15 115.0(5) . . ?
C13 C14 H14A 108.5 . . ?
C13 C14 H14B 108.5 . . ?
H14A C14 H14B 107.5 . . ?
C11 C16 H16A 109.5 . . ?
C11 C16 H16B 109.5 . . ?
C11 C16 H16C 109.5 . . ?
H16A C16 H16B 109.5 . . ?
H16A C16 H16C 109.5 . . ?
H16B C16 H16C 109.5 . . ?
C11 C17 H17A 109.5 . . ?
C11 C17 H17B 109.5 . . ?
C11 C17 H17C 109.5 . . ?
H17A C17 H17B 109.5 . . ?
H17A C17 H17C 109.5 . . ?
H17B C17 H17C 109.5 . . ?
C15 C18 H18A 109.5 . . ?
C15 C18 H18B 109.5 . . ?
C15 C18 H18C 109.5 . . ?
H18A C18 H18B 109.5 . . ?
H18A C18 H18C 109.5 . . ?
H18B C18 H18C 109.5 . . ?
C11 C12 H12A 108.4 . . ?
C11 C12 H12B 108.4 . . ?
C13 C12 C11 115.4(5) . . ?
C13 C12 H12A 108.4 . . ?
C13 C12 H12B 108.4 . . ?
H12A C12 H12B 107.5 . . ?
C15 C19 H19A 109.5 . . ?
C15 C19 H19B 109.5 . . ?
C15 C19 H19C 109.5 . . ?
H19A C19 H19B 109.5 . . ?
H19A C19 H19C 109.5 . . ?
H19B C19 H19C 109.5 . . ?

loop_
_geom_bond_atom_site_label_1
_geom_bond_atom_site_label_2
_geom_bond_distance
_geom_bond_site_symmetry_2
_geom_bond_publ_flag
F42 C42 1.356(5) . ?
F36 C36 1.343(5) . ?
F26 C26 1.339(5) . ?
F46 C46 1.349(5) . ?
F62 C62 1.361(5) . ?
F22 C22 1.343(5) . ?
F56 C56 1.370(5) . ?
F52 C52 1.354(5) . ?
F72 C72 1.333(5) . ?
F76 C76 1.368(6) . ?
F66 C66 1.359(5) . ?
F55 C55 1.335(5) . ?
F32 C32 1.371(5) . ?
F43 C43 1.362(5) . ?
F63 C63 1.336(5) . ?
F65 C65 1.338(6) . ?
F73 C73 1.338(5) . ?
F45 C45 1.351(5) . ?
F35 C35 1.352(5) . ?
O1 B2 1.576(5) . ?
O1 B1 1.565(6) . ?
O1 H1 0.80(5) . ?
F0AA C44 1.348(6) . ?
F54 C54 1.326(5) . ?
F23 C23 1.370(6) . ?
F33 C33 1.362(6) . ?
F25 C25 1.344(5) . ?
F64 C64 1.342(5) . ?
F74 C74 1.358(6) . ?
F34 C34 1.342(6) . ?
F75 C75 1.332(6) . ?
F53 C53 1.347(6) . ?
F24 C24 1.332(6) . ?
C52 C51 1.383(7) . ?
C52 C53 1.383(7) . ?
C36 C31 1.397(7) . ?
C36 C35 1.404(7) . ?
C62 C63 1.383(6) . ?
C62 C61 1.369(6) . ?
C46 C41 1.385(6) . ?
C46 C45 1.381(6) . ?
C22 C21 1.403(7) . ?
C22 C23 1.355(7) . ?
C71 C76 1.375(7) . ?
C71 C72 1.392(7) . ?
C71 B1 1.670(7) . ?
C76 C75 1.406(7) . ?
C72 C73 1.383(6) . ?
C42 C41 1.401(7) . ?
C42 C43 1.391(6) . ?
C56 C51 1.395(6) . ?
C56 C55 1.341(6) . ?
C31 C32 1.400(7) . ?
C31 B2 1.621(7) . ?
C41 B2 1.626(7) . ?
C66 C61 1.369(6) . ?
C66 C65 1.380(7) . ?
O2 N1 1.226(6) . ?
C45 C44 1.364(7) . ?
C63 C64 1.339(7) . ?
C21 C26 1.395(6) . ?
C21 B2 1.623(7) . ?
N1 C11 1.563(7) . ?
N1 C15 1.513(7) . ?
C26 C25 1.371(7) . ?
C51 B1 1.617(7) . ?
C61 B1 1.637(7) . ?
C55 C54 1.371(7) . ?
C35 C34 1.373(7) . ?
C43 C44 1.373(6) . ?
C32 C33 1.356(7) . ?
C25 C24 1.402(7) . ?
C54 C53 1.371(7) . ?
C65 C64 1.386(7) . ?
C23 C24 1.329(7) . ?
C33 C34 1.362(7) . ?
C75 C74 1.346(7) . ?
C73 C74 1.379(7) . ?
C11 C16 1.521(8) . ?
C11 C17 1.510(8) . ?
C11 C12 1.556(9) . ?
C15 C14 1.506(9) . ?
C15 C18 1.509(8) . ?
C15 C19 1.546(8) . ?
C13 H13A 0.9900 . ?
C13 H13B 0.9900 . ?
C13 C14 1.496(8) . ?
C13 C12 1.549(9) . ?
C14 H14A 0.9900 . ?
C14 H14B 0.9900 . ?
C16 H16A 0.9800 . ?
C16 H16B 0.9800 . ?
C16 H16C 0.9800 . ?
C17 H17A 0.9800 . ?
C17 H17B 0.9800 . ?
C17 H17C 0.9800 . ?
C18 H18A 0.9800 . ?
C18 H18B 0.9800 . ?
C18 H18C 0.9800 . ?
C12 H12A 0.9900 . ?
C12 H12B 0.9900 . ?
C19 H19A 0.9800 . ?
C19 H19B 0.9800 . ?
C19 H19C 0.9800 . ?

loop_
_geom_torsion_atom_site_label_1
_geom_torsion_atom_site_label_2
_geom_torsion_atom_site_label_3
_geom_torsion_atom_site_label_4
_geom_torsion
_geom_torsion_site_symmetry_1
_geom_torsion_site_symmetry_2
_geom_torsion_site_symmetry_3
_geom_torsion_site_symmetry_4
_geom_torsion_publ_flag
F42 C42 C41 C46 -177.0(4) . . . . ?
F42 C42 C41 B2 -5.5(8) . . . . ?
F42 C42 C43 F43 -0.6(7) . . . . ?
F42 C42 C43 C44 178.7(4) . . . . ?
F36 C36 C31 C32 -177.4(4) . . . . ?
F36 C36 C31 B2 -2.2(7) . . . . ?
F36 C36 C35 F35 -1.2(6) . . . . ?
F36 C36 C35 C34 178.7(4) . . . . ?
F26 C26 C25 F25 -0.1(6) . . . . ?
F26 C26 C25 C24 -176.9(4) . . . . ?
F46 C46 C41 C42 176.5(4) . . . . ?
F46 C46 C41 B2 4.3(7) . . . . ?
F46 C46 C45 F45 1.7(7) . . . . ?
F46 C46 C45 C44 -179.5(4) . . . . ?
F62 C62 C63 F63 0.8(7) . . . . ?
F62 C62 C63 C64 -178.8(4) . . . . ?
F62 C62 C61 C66 177.1(4) . . . . ?
F62 C62 C61 B1 1.4(6) . . . . ?
F22 C22 C21 C26 -179.0(4) . . . . ?
F22 C22 C21 B2 -2.2(6) . . . . ?
F22 C22 C23 F23 0.8(6) . . . . ?
F22 C22 C23 C24 178.0(4) . . . . ?
F56 C56 C51 C52 -178.2(4) . . . . ?
F56 C56 C51 B1 3.7(6) . . . . ?
F56 C56 C55 F55 0.0(6) . . . . ?
F56 C56 C55 C54 -178.9(4) . . . . ?
F52 C52 C51 C56 175.5(4) . . . . ?
F52 C52 C51 B1 -6.5(7) . . . . ?
F52 C52 C53 F53 1.8(6) . . . . ?
F52 C52 C53 C54 -176.6(4) . . . . ?
F72 C72 C73 F73 -0.8(6) . . . . ?
F72 C72 C73 C74 177.8(4) . . . . ?
F76 C76 C75 F75 -2.1(6) . . . . ?
F76 C76 C75 C74 -178.7(4) . . . . ?
F66 C66 C61 C62 -176.6(4) . . . . ?
F66 C66 C61 B1 -1.3(8) . . . . ?
F66 C66 C65 F65 -1.7(7) . . . . ?
F66 C66 C65 C64 177.9(4) . . . . ?
F55 C55 C54 F54 -0.3(7) . . . . ?
F55 C55 C54 C53 178.6(4) . . . . ?
F32 C32 C33 F33 1.3(7) . . . . ?
F32 C32 C33 C34 -178.4(4) . . . . ?
F43 C43 C44 F0AA 0.7(7) . . . . ?
F43 C43 C44 C45 178.8(4) . . . . ?
F63 C63 C64 F64 0.8(8) . . . . ?
F63 C63 C64 C65 -178.4(4) . . . . ?
F65 C65 C64 F64 -0.5(7) . . . . ?
F65 C65 C64 C63 178.7(5) . . . . ?
F73 C73 C74 F74 -0.8(7) . . . . ?
F73 C73 C74 C75 -178.9(4) . . . . ?
F45 C45 C44 F0AA -1.5(8) . . . . ?
F45 C45 C44 C43 -179.6(4) . . . . ?
F35 C35 C34 F34 -2.0(7) . . . . ?
F35 C35 C34 C33 -179.2(4) . . . . ?
F54 C54 C53 F53 1.4(7) . . . . ?
F54 C54 C53 C52 179.8(4) . . . . ?
F23 C23 C24 F24 -1.2(7) . . . . ?
F23 C23 C24 C25 179.7(4) . . . . ?
F33 C33 C34 F34 1.8(7) . . . . ?
F33 C33 C34 C35 178.9(4) . . . . ?
F25 C25 C24 F24 2.9(7) . . . . ?
F25 C25 C24 C23 -178.0(4) . . . . ?
F75 C75 C74 F74 3.2(8) . . . . ?
F75 C75 C74 C73 -178.8(4) . . . . ?
C52 C51 B1 O1 115.1(5) . . . . ?
C52 C51 B1 C71 -127.2(5) . . . . ?
C52 C51 B1 C61 -6.8(7) . . . . ?
C36 C31 C32 F32 177.5(4) . . . . ?
C36 C31 C32 C33 -4.2(7) . . . . ?
C36 C31 B2 O1 138.6(4) . . . . ?
C36 C31 B2 C41 -105.5(5) . . . . ?
C36 C31 B2 C21 22.0(6) . . . . ?
C36 C35 C34 F34 178.2(4) . . . . ?
C36 C35 C34 C33 0.9(7) . . . . ?
C62 C63 C64 F64 -179.6(4) . . . . ?
C62 C63 C64 C65 1.2(8) . . . . ?
C62 C61 B1 O1 -178.5(4) . . . . ?
C62 C61 B1 C71 66.6(5) . . . . ?
C62 C61 B1 C51 -57.5(6) . . . . ?
C46 C41 B2 O1 -175.8(4) . . . . ?
C46 C41 B2 C31 68.4(5) . . . . ?
C46 C41 B2 C21 -57.0(6) . . . . ?
C46 C45 C44 F0AA 179.6(4) . . . . ?
C46 C45 C44 C43 1.5(8) . . . . ?
C22 C21 C26 F26 176.3(4) . . . . ?
C22 C21 C26 C25 -0.9(6) . . . . ?
C22 C21 B2 O1 -69.4(5) . . . . ?
C22 C21 B2 C31 48.4(5) . . . . ?
C22 C21 B2 C41 170.6(4) . . . . ?
C22 C23 C24 F24 -178.4(4) . . . . ?
C22 C23 C24 C25 2.5(7) . . . . ?
C71 C76 C75 F75 179.3(4) . . . . ?
C71 C76 C75 C74 2.7(7) . . . . ?
C71 C72 C73 F73 178.1(4) . . . . ?
C71 C72 C73 C74 -3.3(7) . . . . ?
C76 C71 C72 F72 -177.7(4) . . . . ?
C76 C71 C72 C73 3.4(6) . . . . ?
C76 C71 B1 O1 -49.8(5) . . . . ?
C76 C71 B1 C51 -167.3(4) . . . . ?
C76 C71 B1 C61 66.0(5) . . . . ?
C76 C75 C74 F74 179.7(4) . . . . ?
C76 C75 C74 C73 -2.2(7) . . . . ?
C72 C71 C76 F76 178.4(4) . . . . ?
C72 C71 C76 C75 -3.2(6) . . . . ?
C72 C71 B1 O1 138.6(4) . . . . ?
C72 C71 B1 C51 21.2(6) . . . . ?
C72 C71 B1 C61 -105.6(5) . . . . ?
C72 C73 C74 F74 -179.4(4) . . . . ?
C72 C73 C74 C75 2.5(7) . . . . ?
C42 C41 B2 O1 13.1(7) . . . . ?
C42 C41 B2 C31 -102.6(5) . . . . ?
C42 C41 B2 C21 132.0(5) . . . . ?
C42 C43 C44 F0AA -178.6(4) . . . . ?
C42 C43 C44 C45 -0.4(8) . . . . ?
C56 C51 B1 O1 -67.1(5) . . . . ?
C56 C51 B1 C71 50.5(5) . . . . ?
C56 C51 B1 C61 170.9(4) . . . . ?
C56 C55 C54 F54 178.6(4) . . . . ?
C56 C55 C54 C53 -2.5(7) . . . . ?
C31 C36 C35 F35 177.8(4) . . . . ?
C31 C36 C35 C34 -2.3(7) . . . . ?
C31 C32 C33 F33 -177.1(4) . . . . ?
C31 C32 C33 C34 3.2(8) . . . . ?
C41 C46 C45 F45 -178.2(4) . . . . ?
C41 C46 C45 C44 0.6(8) . . . . ?
C41 C42 C43 F43 177.8(4) . . . . ?
C41 C42 C43 C44 -2.9(8) . . . . ?
C66 C61 B1 O1 6.4(7) . . . . ?
C66 C61 B1 C71 -108.4(5) . . . . ?
C66 C61 B1 C51 127.5(5) . . . . ?
C66 C65 C64 F64 180.0(4) . . . . ?
C66 C65 C64 C63 -0.8(8) . . . . ?
O2 N1 C11 C16 -92.6(6) . . . . ?
O2 N1 C11 C17 25.3(7) . . . . ?
O2 N1 C11 C12 144.7(5) . . . . ?
O2 N1 C15 C14 -142.6(5) . . . . ?
O2 N1 C15 C18 96.7(6) . . . . ?
O2 N1 C15 C19 -22.5(7) . . . . ?
C45 C46 C41 C42 -3.6(7) . . . . ?
C45 C46 C41 B2 -175.8(5) . . . . ?
C63 C62 C61 C66 -1.8(7) . . . . ?
C63 C62 C61 B1 -177.5(5) . . . . ?
C21 C22 C23 F23 179.6(4) . . . . ?
C21 C22 C23 C24 -3.2(7) . . . . ?
C21 C26 C25 F25 177.2(4) . . . . ?
C21 C26 C25 C24 0.4(7) . . . . ?
N1 C11 C12 C13 46.0(6) . . . . ?
N1 C15 C14 C13 -50.6(7) . . . . ?
C26 C21 B2 O1 107.0(4) . . . . ?
C26 C21 B2 C31 -135.2(4) . . . . ?
C26 C21 B2 C41 -13.0(6) . . . . ?
C26 C25 C24 F24 179.7(4) . . . . ?
C26 C25 C24 C23 -1.2(7) . . . . ?
C51 C52 C53 F53 -179.2(4) . . . . ?
C51 C52 C53 C54 2.4(7) . . . . ?
C51 C56 C55 F55 -179.9(4) . . . . ?
C51 C56 C55 C54 1.2(7) . . . . ?
C61 C62 C63 F63 179.7(4) . . . . ?
C61 C62 C63 C64 0.2(8) . . . . ?
C61 C66 C65 F65 179.5(4) . . . . ?
C61 C66 C65 C64 -1.0(8) . . . . ?
C55 C56 C51 C52 1.7(7) . . . . ?
C55 C56 C51 B1 -176.3(4) . . . . ?
C55 C54 C53 F53 -177.6(4) . . . . ?
C55 C54 C53 C52 0.8(7) . . . . ?
C35 C36 C31 C32 3.7(7) . . . . ?
C35 C36 C31 B2 178.9(4) . . . . ?
C43 C42 C41 C46 4.7(7) . . . . ?
C43 C42 C41 B2 176.2(5) . . . . ?
C32 C31 B2 O1 -46.5(6) . . . . ?
C32 C31 B2 C41 69.5(5) . . . . ?
C32 C31 B2 C21 -163.1(4) . . . . ?
C32 C33 C34 F34 -178.5(5) . . . . ?
C32 C33 C34 C35 -1.4(7) . . . . ?
C65 C66 C61 C62 2.2(7) . . . . ?
C65 C66 C61 B1 177.5(5) . . . . ?
C23 C22 C21 C26 2.2(6) . . . . ?
C23 C22 C21 B2 179.0(4) . . . . ?
C53 C52 C51 C56 -3.5(6) . . . . ?
C53 C52 C51 B1 174.5(4) . . . . ?
B2 O1 B1 C71 -139.9(5) . . . . ?
B2 O1 B1 C51 -19.4(8) . . . . ?
B2 O1 B1 C61 107.0(6) . . . . ?
B2 C31 C32 F32 1.9(6) . . . . ?
B2 C31 C32 C33 -179.7(5) . . . . ?
B2 C21 C26 F26 -0.4(7) . . . . ?
B2 C21 C26 C25 -177.6(4) . . . . ?
C11 N1 C15 C14 42.2(7) . . . . ?
C11 N1 C15 C18 -78.5(7) . . . . ?
C11 N1 C15 C19 162.3(5) . . . . ?
B1 O1 B2 C31 -136.2(5) . . . . ?
B1 O1 B2 C41 109.3(6) . . . . ?
B1 O1 B2 C21 -15.5(7) . . . . ?
B1 C71 C76 F76 5.7(6) . . . . ?
B1 C71 C76 C75 -175.9(4) . . . . ?
B1 C71 C72 F72 -5.6(6) . . . . ?
B1 C71 C72 C73 175.6(4) . . . . ?
C15 N1 C11 C16 82.7(6) . . . . ?
C15 N1 C11 C17 -159.4(5) . . . . ?
C15 N1 C11 C12 -40.0(7) . . . . ?
C14 C13 C12 C11 -59.3(7) . . . . ?
C16 C11 C12 C13 -70.2(7) . . . . ?
C17 C11 C12 C13 161.2(5) . . . . ?
C18 C15 C14 C13 66.9(8) . . . . ?
C12 C13 C14 C15 60.9(8) . . . . ?
C19 C15 C14 C13 -166.4(6) . . . . ?

loop_
_smtbx_masks_void_nr
_smtbx_masks_void_average_x
_smtbx_masks_void_average_y
_smtbx_masks_void_average_z
_smtbx_masks_void_volume
_smtbx_masks_void_count_electrons
_smtbx_masks_void_content
1 -0.195 -0.495 -0.411 906.2 51.0 '1 CH2Cl2'
2 0.047 0.521 0.711 0.0 0.0 ?
3 0.047 0.722 0.422 0.0 0.0 ?
4 0.047 0.792 0.422 0.0 0.0 ?
5 0.062 0.486 0.200 0.0 0.0 ?
6 0.062 0.792 0.411 0.0 0.0 ?
7 0.094 0.472 0.189 0.0 0.0 ?
8 0.109 0.472 0.178 0.0 0.0 ?
9 0.125 0.486 0.956 0.0 0.0 ?
10 0.141 0.958 0.667 0.0 0.0 ?
11 0.156 0.931 0.500 0.0 0.0 ?
12 0.172 0.556 0.678 0.0 0.0 ?
13 0.188 0.569 0.689 0.0 0.0 ?
14 0.203 0.528 0.678 0.0 0.0 ?
15 0.203 0.556 0.689 0.0 0.0 ?
16 0.219 0.514 0.678 0.0 0.0 ?
17 0.219 0.542 0.689 0.0 0.0 ?
18 0.219 0.764 0.056 0.0 0.0 ?
19 0.219 0.792 0.044 0.0 0.0 ?
20 0.234 0.083 0.789 0.0 0.0 ?
21 0.234 0.514 0.689 0.0 0.0 ?
22 0.234 0.750 0.056 0.0 0.0 ?
23 0.250 0.729 0.056 0.0 0.0 ?
24 0.250 0.778 0.033 0.0 0.0 ?
25 0.273 0.750 0.789 0.0 0.0 ?
26 0.281 0.722 0.778 0.0 0.0 ?
27 0.297 0.736 0.789 0.0 0.0 ?
28 0.312 0.681 0.489 0.0 0.0 ?
29 0.328 0.694 0.344 0.0 0.0 ?
30 0.344 0.667 0.344 0.0 0.0 ?
31 0.344 0.681 0.333 0.0 0.0 ?
32 0.344 0.694 0.322 0.0 0.0 ?
33 0.344 0.708 0.311 0.0 0.0 ?
34 0.344 0.785 0.267 0.0 0.0 ?
35 0.344 0.812 0.256 0.0 0.0 ?
36 0.359 0.139 0.778 0.0 0.0 ?
37 0.359 0.653 0.333 0.0 0.0 ?
38 0.359 0.667 0.322 0.0 0.0 ?
39 0.359 0.681 0.311 0.0 0.0 ?
40 0.359 0.708 0.300 0.0 0.0 ?
41 0.359 0.806 0.244 0.0 0.0 ?
42 0.375 0.139 0.767 0.0 0.0 ?
43 0.375 0.653 0.311 0.0 0.0 ?
44 0.375 0.708 0.289 0.0 0.0 ?
45 0.375 0.722 0.278 0.0 0.0 ?
46 0.375 0.736 0.267 0.0 0.0 ?
47 0.375 0.750 0.256 0.0 0.0 ?
48 0.375 0.778 0.244 0.0 0.0 ?
49 0.391 0.111 0.767 0.0 0.0 ?
50 0.391 0.708 0.278 0.0 0.0 ?
51 0.391 0.722 0.267 0.0 0.0 ?
52 0.391 0.741 0.248 0.0 0.0 ?
53 0.391 0.764 0.233 0.0 0.0 ?
54 0.391 0.792 0.211 0.0 0.0 ?
55 0.406 0.292 0.300 0.0 0.0 ?
56 0.406 0.764 0.200 0.0 0.0 ?
57 0.406 0.792 0.189 0.0 0.0 ?
58 0.422 0.299 0.578 0.0 0.0 ?
59 0.422 0.542 0.311 0.0 0.0 ?
60 0.422 0.556 0.300 0.0 0.0 ?
61 0.422 0.569 0.289 0.0 0.0 ?
62 0.422 0.667 0.656 0.0 0.0 ?
63 0.438 0.417 0.867 0.0 0.0 ?
64 0.438 0.750 0.844 0.0 0.0 ?
65 0.438 0.778 0.167 0.0 0.0 ?
66 0.453 0.417 0.833 0.0 0.0 ?
67 0.469 0.438 0.811 0.0 0.0 ?
68 0.469 0.486 0.822 0.0 0.0 ?
69 0.469 0.500 0.322 0.0 0.0 ?
70 0.469 0.597 0.644 0.0 0.0 ?
71 0.484 0.597 0.656 0.0 0.0 ?
72 0.516 0.403 0.344 0.0 0.0 ?
73 0.531 0.403 0.356 0.0 0.0 ?
74 0.531 0.500 0.678 0.0 0.0 ?
75 0.531 0.514 0.178 0.0 0.0 ?
76 0.531 0.562 0.189 0.0 0.0 ?
77 0.547 0.583 0.167 0.0 0.0 ?
78 0.562 0.222 0.833 0.0 0.0 ?
79 0.562 0.250 0.156 0.0 0.0 ?
80 0.562 0.583 0.133 0.0 0.0 ?
81 0.578 0.333 0.344 0.0 0.0 ?
82 0.578 0.431 0.711 0.0 0.0 ?
83 0.578 0.444 0.700 0.0 0.0 ?
84 0.578 0.458 0.689 0.0 0.0 ?
85 0.578 0.701 0.422 0.0 0.0 ?
86 0.594 0.208 0.811 0.0 0.0 ?
87 0.594 0.236 0.800 0.0 0.0 ?
88 0.594 0.708 0.700 0.0 0.0 ?
89 0.609 0.208 0.789 0.0 0.0 ?
90 0.609 0.236 0.767 0.0 0.0 ?
91 0.609 0.259 0.752 0.0 0.0 ?
92 0.609 0.278 0.733 0.0 0.0 ?
93 0.609 0.292 0.722 0.0 0.0 ?
94 0.609 0.889 0.233 0.0 0.0 ?
95 0.625 0.222 0.756 0.0 0.0 ?
96 0.625 0.250 0.744 0.0 0.0 ?
97 0.625 0.264 0.733 0.0 0.0 ?
98 0.625 0.278 0.722 0.0 0.0 ?
99 0.625 0.292 0.711 0.0 0.0 ?
100 0.625 0.347 0.689 0.0 0.0 ?
101 0.625 0.861 0.233 0.0 0.0 ?
102 0.641 0.194 0.756 0.0 0.0 ?
103 0.641 0.292 0.700 0.0 0.0 ?
104 0.641 0.319 0.689 0.0 0.0 ?
105 0.641 0.333 0.678 0.0 0.0 ?
106 0.641 0.347 0.667 0.0 0.0 ?
107 0.641 0.861 0.222 0.0 0.0 ?
108 0.656 0.188 0.744 0.0 0.0 ?
109 0.656 0.215 0.733 0.0 0.0 ?
110 0.656 0.292 0.689 0.0 0.0 ?
111 0.656 0.306 0.678 0.0 0.0 ?
112 0.656 0.319 0.667 0.0 0.0 ?
113 0.656 0.333 0.656 0.0 0.0 ?
114 0.672 0.306 0.656 0.0 0.0 ?
115 0.688 0.319 0.511 0.0 0.0 ?
116 0.703 0.264 0.211 0.0 0.0 ?
117 0.727 0.250 0.211 0.0 0.0 ?
118 0.719 0.278 0.222 0.0 0.0 ?
119 0.750 0.222 0.967 0.0 0.0 ?
120 0.750 0.271 0.944 0.0 0.0 ?
121 0.766 0.250 0.944 0.0 0.0 ?
122 0.766 0.486 0.311 0.0 0.0 ?
123 0.766 0.917 0.211 0.0 0.0 ?
124 0.781 0.208 0.956 0.0 0.0 ?
125 0.781 0.236 0.944 0.0 0.0 ?
126 0.781 0.458 0.311 0.0 0.0 ?
127 0.781 0.486 0.322 0.0 0.0 ?
128 0.797 0.444 0.311 0.0 0.0 ?
129 0.797 0.472 0.322 0.0 0.0 ?
130 0.812 0.431 0.311 0.0 0.0 ?
131 0.828 0.444 0.322 0.0 0.0 ?
132 0.844 0.069 0.500 0.0 0.0 ?
133 0.859 0.042 0.333 0.0 0.0 ?
134 0.875 0.514 0.044 0.0 0.0 ?
135 0.891 0.528 0.822 0.0 0.0 ?
136 0.906 0.528 0.811 0.0 0.0 ?
137 0.938 0.208 0.589 0.0 0.0 ?
138 0.938 0.514 0.800 0.0 0.0 ?
139 0.953 0.208 0.578 0.0 0.0 ?
140 0.953 0.278 0.578 0.0 0.0 ?
141 0.953 0.479 0.289 0.0 0.0 ?
